data_1521948
loop_
_publ_author_name
'Slater, P.R.'
'Irvine, J.T.S.'

_publ_section_title
;
 Synthesis and structure of a new perovskite phase in the La Ti - Al - O
 system
;
_journal_name_full 'Journal of Solid State Chemistry'
_journal_page_first 437
_journal_page_last 438
_journal_volume 146
_journal_year 1999
_chemical_formula_sum 'Al0.465 La0.9 O2.9 Ti0.465'
_chemical_name_systematic 'La0.83 (La0.07 Ti0.465 Al0.465) O2.9'
_space_group_IT_number 15
_symmetry_space_group_name_Hall '-I 2ya'
_symmetry_space_group_name_H-M 'I 1 2/a 1'
_cell_angle_alpha 90
_cell_angle_beta 90.221
_cell_angle_gamma 90
_cell_formula_units_Z 4
_cell_length_a 7.6855
_cell_length_b 5.4347
_cell_length_c 5.4243
_cell_volume 226.563
_citation_journal_id_ASTM JSSCBI
_cod_data_source_file Slater_JSSCBI_1999_281.cif
_cod_data_source_block Al0.465La0.9O2.9Ti0.465
_cod_original_cell_volume 226.5626
_cod_original_sg_symbol_Hall '-C 2yc (x+z,y,-x)'
_cod_database_code 1521948

loop_
_symmetry_equiv_pos_as_xyz
x,y,z
-x+1/2,y,-z
-x,-y,-z
x-1/2,-y,z
x+1/2,y+1/2,z+1/2
-x+1,y+1/2,-z+1/2
-x+1/2,-y+1/2,-z+1/2
x,-y+1/2,z+1/2

loop_
_atom_site_label
_atom_site_type_symbol
_atom_site_fract_x
_atom_site_fract_y
_atom_site_fract_z
_atom_site_occupancy
_atom_site_U_iso_or_equiv
O2 O-2 0.4871 0.7301 0.2684 1 0.0
La1 La+3 0.25 0 0 0.83 0.0
Al1 Al+3 0 0.5 0 0.465 0.0
La2 La+3 0 0.5 0 0.071 0.0
O1 O-2 0.25 0.47 0 0.9 0.0
Ti1 Ti+3 0 0.5 0 0.465 0.0
